data_7114540
loop_
_publ_author_name
'Kumaraswamy, Sudha'
'Kommana, Praveen'
'Satish Kumar, N.'
'Kumara Swamy, K. C.'

_publ_section_title
;
 Novel reactions of phosphorus(iii) azides and isocyanates: unusual modes
 of cycloaddition with dipolarophiles and an unexpected case of ring
 expansionElectronic supplementary information (ESI) available: Platon
 diagrams with selected bond parameters for 4 and 6 and experimental
 details. See http://www.rsc.org/suppdata/cc/b1/b107087h/
;
_journal_issue 1
_journal_name_full 'Chemical Communications'
_journal_page_first 40
_journal_paper_doi 10.1039/b107087h
_journal_year 2002
_chemical_formula_sum 'C107 H136.5 N13.5 O16 P4'
_chemical_formula_weight 1991.68
_chemical_name_systematic
; 
? 
;
_space_group_IT_number 2
_symmetry_cell_setting triclinic
_symmetry_space_group_name_Hall '-P 1'
_symmetry_space_group_name_H-M 'P -1'
_atom_sites_solution_hydrogens geom
_atom_sites_solution_primary direct
_atom_sites_solution_secondary difmap
_audit_creation_method SHELXL-97
_cell_angle_alpha 114.26(2)
_cell_angle_beta 103.91(2)
_cell_angle_gamma 96.55(2)
_cell_formula_units_Z 2
_cell_length_a 14.616(4)
_cell_length_b 19.288(4)
_cell_length_c 23.112(8)
_cell_measurement_temperature 293(2)
_cell_volume 5597(3)
_computing_structure_refinement 'SHELXL-97 (Sheldrick, 1997)'
_computing_structure_solution 'SHELXS-97 (Sheldrick, 1990)'
_diffrn_ambient_temperature 293(2)
_diffrn_measured_fraction_theta_full 0.996
_diffrn_measured_fraction_theta_max 0.996
_diffrn_radiation_monochromator graphite
_diffrn_radiation_source 'fine-focus sealed tube'
_diffrn_radiation_type MoK\a
_diffrn_radiation_wavelength 0.71073
_diffrn_reflns_av_R_equivalents 0.0000
_diffrn_reflns_av_sigmaI/netI 0.0930
_diffrn_reflns_limit_h_max 17
_diffrn_reflns_limit_h_min 0
_diffrn_reflns_limit_k_max 22
_diffrn_reflns_limit_k_min -22
_diffrn_reflns_limit_l_max 26
_diffrn_reflns_limit_l_min -27
_diffrn_reflns_number 19610
_diffrn_reflns_theta_full 24.98
_diffrn_reflns_theta_max 24.98
_diffrn_reflns_theta_min 1.19
_exptl_absorpt_coefficient_mu 0.134
_exptl_crystal_density_diffrn 1.182
_exptl_crystal_density_method 'not measured'
_exptl_crystal_F_000 2122
_exptl_crystal_size_max 0.30
_exptl_crystal_size_mid 0.30
_exptl_crystal_size_min 0.20
_refine_diff_density_max 0.425
_refine_diff_density_min -0.311
_refine_diff_density_rms 0.063
_refine_ls_extinction_coef 0.0019(3)
_refine_ls_extinction_expression Fc^*^=kFc[1+0.001xFc^2^\l^3^/sin(2\q)]^-1/4^
_refine_ls_extinction_method SHELXL
_refine_ls_goodness_of_fit_ref 0.983
_refine_ls_hydrogen_treatment mixed
_refine_ls_matrix_type full
_refine_ls_number_parameters 1374
_refine_ls_number_reflns 19610
_refine_ls_number_restraints 132
_refine_ls_restrained_S_all 0.984
_refine_ls_R_factor_all 0.1464
_refine_ls_R_factor_gt 0.0658
_refine_ls_shift/su_max 0.000
_refine_ls_shift/su_mean 0.000
_refine_ls_structure_factor_coef Fsqd
_refine_ls_weighting_details 'w=1/[\s^2^(Fo^2^)+(0.1117P)^2^+0.0000P] where P=(Fo^2^+2Fc^2^)/3'
_refine_ls_weighting_scheme calc
_refine_ls_wR_factor_gt 0.1651
_refine_ls_wR_factor_ref 0.2290
_reflns_number_gt 7781
_reflns_number_total 19610
_reflns_threshold_expression >2sigma(I)
_cod_data_source_file b107087h.txt
_cod_data_source_block compound3
_cod_depositor_comments
;
The following automatic conversions were performed:

'_symmetry_cell_setting' value 'Triclinic' changed to 'triclinic'
according to
/usr/data/users/saulius/automatic-downloads/retrospective/RSC/lib/dictionaries/cif_core.dic
dictionary named 'cif_core.dic' version 2.4.2 from 2011-04-26.

Automatic conversion script
Id: cif_fix_values 2281 2013-09-26 08:29:07Z andrius 

The following automatic conversions were performed:

'_refine_ls_weighting_scheme' value 'calc
w=1/[\s^2^(Fo^2^)+(0.1117P)^2^+0.0000P] where P=(Fo^2^+2Fc^2^)/3' was
changed to 'calc'. New tag '_refine_ls_weighting_details' was
created. The value of the new tag was set to
'w=1/[\s^2^(Fo^2^)+(0.1117P)^2^+0.0000P] where P=(Fo^2^+2Fc^2^)/3'.

Automatic conversion script
Id: cif_fix_values 3143 2015-03-26 13:38:13Z robertas 
;
_cod_original_sg_symbol_H-M p_-1
_cod_original_formula_sum 'C107 H136.50 N13.50 O16 P4'
_cod_database_code 7114540

loop_
_symmetry_equiv_pos_as_xyz
'x, y, z'
'-x, -y, -z'

loop_
_atom_site_label
_atom_site_type_symbol
_atom_site_fract_x
_atom_site_fract_y
_atom_site_fract_z
_atom_site_U_iso_or_equiv
_atom_site_adp_type
_atom_site_occupancy
_atom_site_calc_flag
_atom_site_refinement_flags
_atom_site_disorder_assembly
_atom_site_disorder_group
P1 P 0.23024(9) 0.13125(7) 0.42152(6) 0.0537(3) Uani 1 d . . .
P2 P -0.08149(9) 0.12760(7) 0.35710(6) 0.0524(3) Uani 1 d . . .
O1 O 0.2169(2) 0.06999(17) 0.34829(14) 0.0599(8) Uani 1 d . . .
O2 O 0.3404(2) 0.15943(17) 0.45744(14) 0.0533(7) Uani 1 d . . .
O3 O 0.0871(2) 0.37789(18) 0.49828(17) 0.0739(10) Uani 1 d . . .
O4 O 0.1511(3) 0.3577(2) 0.41670(19) 0.0921(12) Uani 1 d . . .
O5 O -0.2111(2) 0.2429(2) 0.34968(18) 0.0769(10) Uani 1 d . . .
O6 O -0.0873(3) 0.3460(2) 0.3888(2) 0.1043(14) Uani 1 d . . .
O7 O -0.1452(2) 0.08352(16) 0.28065(13) 0.0523(7) Uani 1 d . . .
O8 O -0.1457(2) 0.08939(17) 0.38776(14) 0.0595(8) Uani 1 d . . .
N1 N 0.1987(3) 0.0698(2) 0.4509(2) 0.0747(12) Uani 1 d . . .
N2 N 0.1453(5) 0.0811(3) 0.4838(3) 0.114(2) Uani 1 d . . .
N3 N 0.0965(8) 0.0886(5) 0.5153(5) 0.214(5) Uani 1 d . . .
N4 N 0.1864(3) 0.2032(2) 0.43521(18) 0.0569(9) Uani 1 d . . .
N5 N 0.0875(3) 0.1937(2) 0.40633(17) 0.0539(9) Uani 1 d . . .
N6 N 0.0277(3) 0.1189(2) 0.37665(19) 0.0605(10) Uani 1 d . . .
C101 C 0.2891(3) 0.0562(3) 0.3155(2) 0.0559(11) Uani 1 d . . .
C102 C 0.2954(3) -0.0215(3) 0.2822(2) 0.0598(12) Uani 1 d . . .
C103 C 0.3644(4) -0.0312(3) 0.2485(2) 0.0694(14) Uani 1 d . . .
H103 H 0.3703 -0.0818 0.2246 0.083 Uiso 1 calc R . .
C104 C 0.4242(4) 0.0297(3) 0.2486(2) 0.0667(14) Uani 1 d . . .
C105 C 0.4141(4) 0.1037(3) 0.2820(2) 0.0679(14) Uani 1 d . . .
H105 H 0.4542 0.1453 0.2827 0.082 Uiso 1 calc R . .
C106 C 0.3449(3) 0.1187(3) 0.3154(2) 0.0575(12) Uani 1 d . . .
C107 C 0.3372(3) 0.2022(3) 0.3509(2) 0.0596(12) Uani 1 d . . .
H10A H 0.2721 0.2018 0.3539 0.072 Uiso 1 calc R . .
H10B H 0.3471 0.2287 0.3245 0.072 Uiso 1 calc R . .
C108 C 0.4093(3) 0.2477(3) 0.4204(2) 0.0545(11) Uani 1 d . . .
C109 C 0.4801(4) 0.3113(3) 0.4343(3) 0.0652(13) Uani 1 d . . .
H109 H 0.4821 0.3254 0.4006 0.078 Uiso 1 calc R . .
C110 C 0.5477(4) 0.3544(3) 0.4969(3) 0.0719(14) Uani 1 d . . .
C111 C 0.5430(4) 0.3325(3) 0.5465(3) 0.0747(15) Uani 1 d . . .
H111 H 0.5881 0.3620 0.5890 0.090 Uiso 1 calc R . .
C112 C 0.4748(3) 0.2693(3) 0.5360(2) 0.0579(12) Uani 1 d . . .
C113 C 0.4088(3) 0.2280(3) 0.4714(2) 0.0511(11) Uani 1 d . . .
C114 C 0.2362(4) -0.0921(3) 0.2828(3) 0.0718(14) Uani 1 d . . .
C115 C 0.2720(5) -0.0875(4) 0.3512(3) 0.109(2) Uani 1 d . . .
H11A H 0.3413 -0.0803 0.3644 0.164 Uiso 1 calc R . .
H11B H 0.2423 -0.1352 0.3502 0.164 Uiso 1 calc R . .
H11C H 0.2553 -0.0441 0.3828 0.164 Uiso 1 calc R . .
C116 C 0.2470(5) -0.1701(3) 0.2318(4) 0.123(3) Uani 1 d . . .
H11D H 0.2337 -0.1709 0.1887 0.185 Uiso 1 calc R . .
H11E H 0.2020 -0.2127 0.2288 0.185 Uiso 1 calc R . .
H11F H 0.3120 -0.1754 0.2460 0.185 Uiso 1 calc R . .
C117 C 0.1277(4) -0.0937(4) 0.2644(4) 0.109(2) Uani 1 d . . .
H11G H 0.1175 -0.0469 0.2965 0.163 Uiso 1 calc R . .
H11H H 0.0920 -0.1387 0.2644 0.163 Uiso 1 calc R . .
H11I H 0.1057 -0.0965 0.2207 0.163 Uiso 1 calc R . .
C118 C 0.4983(5) 0.0142(4) 0.2117(3) 0.0948(19) Uani 1 d . . .
H11J H 0.5529 0.0587 0.2339 0.142 Uiso 1 calc R . .
H11K H 0.4693 0.0054 0.1665 0.142 Uiso 1 calc R . .
H11L H 0.5197 -0.0312 0.2112 0.142 Uiso 1 calc R . .
C119 C 0.6206(5) 0.4269(4) 0.5118(4) 0.112(2) Uani 1 d . . .
H11M H 0.6402 0.4184 0.4731 0.168 Uiso 1 calc R . .
H11N H 0.6764 0.4373 0.5488 0.168 Uiso 1 calc R . .
H11O H 0.5915 0.4708 0.5230 0.168 Uiso 1 calc R . .
C120 C 0.4700(4) 0.2494(3) 0.5939(2) 0.0685(13) Uani 1 d . . .
C121 C 0.4837(5) 0.1667(4) 0.5774(3) 0.098(2) Uani 1 d . . .
H12A H 0.4796 0.1550 0.6134 0.146 Uiso 1 calc R . .
H12B H 0.5461 0.1636 0.5715 0.146 Uiso 1 calc R . .
H12C H 0.4338 0.1296 0.5369 0.146 Uiso 1 calc R . .
C122 C 0.3737(4) 0.2567(4) 0.6069(3) 0.0860(17) Uani 1 d . . .
H12D H 0.3664 0.3090 0.6179 0.129 Uiso 1 calc R . .
H12E H 0.3723 0.2454 0.6436 0.129 Uiso 1 calc R . .
H12F H 0.3216 0.2202 0.5676 0.129 Uiso 1 calc R . .
C123 C 0.5505(5) 0.3059(4) 0.6592(3) 0.117(2) Uani 1 d . . .
H12G H 0.5483 0.3589 0.6687 0.175 Uiso 1 calc R . .
H12H H 0.6125 0.2979 0.6546 0.175 Uiso 1 calc R . .
H12I H 0.5411 0.2962 0.6952 0.175 Uiso 1 calc R . .
C124 C 0.0448(3) 0.2515(2) 0.4131(2) 0.0529(11) Uani 1 d . . .
C125 C 0.1020(4) 0.3342(3) 0.4420(2) 0.0583(12) Uani 1 d . . .
C126 C 0.1173(5) 0.4631(3) 0.5250(4) 0.111(2) Uani 1 d . . .
H12J H 0.1699 0.4841 0.5662 0.166 Uiso 1 calc R . .
H12K H 0.0636 0.4856 0.5331 0.166 Uiso 1 calc R . .
H12L H 0.1382 0.4753 0.4933 0.166 Uiso 1 calc R . .
C127 C -0.0576(3) 0.2277(3) 0.3873(2) 0.0544(11) Uani 1 d . . .
C128 C -0.1168(4) 0.2780(3) 0.3770(2) 0.0654(13) Uani 1 d . . .
C129 C -0.2767(4) 0.2904(4) 0.3386(3) 0.105(2) Uani 1 d . . .
H12M H -0.2545 0.3423 0.3752 0.158 Uiso 1 calc R . .
H12N H -0.3407 0.2673 0.3353 0.158 Uiso 1 calc R . .
H12O H -0.2785 0.2930 0.2977 0.158 Uiso 1 calc R . .
C201 C -0.1258(3) 0.0265(2) 0.2266(2) 0.0504(10) Uani 1 d . . .
C202 C -0.1321(3) 0.0374(3) 0.1698(2) 0.0590(12) Uani 1 d . . .
C203 C -0.1211(4) -0.0257(3) 0.1165(2) 0.0652(13) Uani 1 d . . .
H203 H -0.1234 -0.0208 0.0778 0.078 Uiso 1 calc R . .
C204 C -0.1068(3) -0.0957(3) 0.1167(2) 0.0636(13) Uani 1 d . . .
C205 C -0.1025(3) -0.1024(3) 0.1740(2) 0.0605(12) Uani 1 d . . .
H205 H -0.0923 -0.1483 0.1757 0.073 Uiso 1 calc R . .
C206 C -0.1130(3) -0.0418(2) 0.2300(2) 0.0518(11) Uani 1 d . . .
C207 C -0.1119(3) -0.0518(3) 0.2915(2) 0.0589(12) Uani 1 d . . .
H20A H -0.0992 -0.1023 0.2850 0.071 Uiso 1 calc R . .
H20B H -0.0594 -0.0117 0.3295 0.071 Uiso 1 calc R . .
C208 C -0.2056(3) -0.0467(3) 0.3072(2) 0.0565(11) Uani 1 d . . .
C209 C -0.2821(4) -0.1118(3) 0.2734(2) 0.0621(12) Uani 1 d . . .
H209 H -0.2736 -0.1577 0.2420 0.075 Uiso 1 calc R . .
C210 C -0.3709(4) -0.1119(3) 0.2840(3) 0.0647(13) Uani 1 d . . .
C211 C -0.3791(4) -0.0463(3) 0.3350(3) 0.0687(14) Uani 1 d . . .
H211 H -0.4368 -0.0474 0.3453 0.082 Uiso 1 calc R . .
C212 C -0.3047(4) 0.0225(3) 0.3724(2) 0.0622(12) Uani 1 d . . .
C213 C -0.2206(3) 0.0200(3) 0.3541(2) 0.0564(11) Uani 1 d . . .
C214 C -0.1456(5) 0.1130(3) 0.1669(3) 0.0754(15) Uani 1 d . . .
C215 C -0.0567(6) 0.1797(3) 0.2172(3) 0.113(2) Uani 1 d . . .
H21A H -0.0663 0.2280 0.2170 0.170 Uiso 1 calc R . .
H21B H 0.0001 0.1686 0.2048 0.170 Uiso 1 calc R . .
H21C H -0.0482 0.1843 0.2612 0.170 Uiso 1 calc R . .
C216 C -0.1541(5) 0.1063(3) 0.0967(3) 0.101(2) Uani 1 d . . .
H21D H -0.2085 0.0642 0.0639 0.151 Uiso 1 calc R . .
H21E H -0.0957 0.0960 0.0864 0.151 Uiso 1 calc R . .
H21F H -0.1634 0.1545 0.0961 0.151 Uiso 1 calc R . .
C217 C -0.2401(5) 0.1318(4) 0.1810(3) 0.108(2) Uani 1 d . . .
H21G H -0.2480 0.1791 0.1781 0.162 Uiso 1 calc R . .
H21H H -0.2367 0.1386 0.2251 0.162 Uiso 1 calc R . .
H21I H -0.2943 0.0894 0.1486 0.162 Uiso 1 calc R . .
C218 C -0.0961(4) -0.1598(3) 0.0566(3) 0.0790(16) Uani 1 d . . .
H21J H -0.0444 -0.1818 0.0703 0.118 Uiso 1 calc R . .
H21K H -0.0813 -0.1391 0.0277 0.118 Uiso 1 calc R . .
H21L H -0.1556 -0.1998 0.0331 0.118 Uiso 1 calc R . .
C219 C -0.4541(4) -0.1837(3) 0.2425(3) 0.0893(17) Uani 1 d . . .
H21M H -0.4296 -0.2299 0.2331 0.134 Uiso 1 calc R . .
H21N H -0.4866 -0.1835 0.2012 0.134 Uiso 1 calc R . .
H21O H -0.4992 -0.1833 0.2667 0.134 Uiso 1 calc R . .
C220 C -0.3194(4) 0.0909(3) 0.4302(3) 0.0765(15) Uani 1 d . . .
C221 C -0.3183(6) 0.1619(4) 0.4174(4) 0.130(3) Uani 1 d . . .
H22A H -0.2526 0.1866 0.4254 0.194 Uiso 1 calc R . .
H22B H -0.3458 0.1982 0.4469 0.194 Uiso 1 calc R . .
H22C H -0.3558 0.1459 0.3718 0.194 Uiso 1 calc R . .
C222 C -0.2422(6) 0.1112(5) 0.4940(3) 0.148(3) Uani 1 d . . .
H22D H -0.1800 0.1137 0.4871 0.222 Uiso 1 calc R . .
H22E H -0.2543 0.0718 0.5083 0.222 Uiso 1 calc R . .
H22F H -0.2428 0.1610 0.5278 0.222 Uiso 1 calc R . .
C223 C -0.4190(6) 0.0720(5) 0.4383(4) 0.161(4) Uani 1 d . . .
H22G H -0.4686 0.0511 0.3957 0.241 Uiso 1 calc R . .
H22H H -0.4308 0.1190 0.4690 0.241 Uiso 1 calc R . .
H22I H -0.4200 0.0342 0.4553 0.241 Uiso 1 calc R . .
P3 P 0.30422(9) 0.49463(7) 0.81235(6) 0.0592(3) Uani 1 d . . .
P4 P 0.60945(8) 0.57610(7) 0.82385(6) 0.0497(3) Uani 1 d . . .
O9 O 0.1961(2) 0.45005(18) 0.78284(15) 0.0595(8) Uani 1 d . . .
O10 O 0.3115(2) 0.57653(18) 0.86821(16) 0.0656(9) Uani 1 d . . .
O11 O 0.4053(2) 0.44178(19) 0.61062(15) 0.0739(10) Uani 1 d . . .
O12 O 0.3460(3) 0.5473(2) 0.64452(18) 0.0962(13) Uani 1 d . . .
O13 O 0.7142(2) 0.6155(2) 0.73470(16) 0.0676(9) Uani 1 d . . .
O14 O 0.5784(3) 0.5788(3) 0.64915(19) 0.0972(13) Uani 1 d . . .
O15 O 0.6684(2) 0.66352(15) 0.87312(13) 0.0502(7) Uani 1 d . . .
O16 O 0.6837(2) 0.52904(16) 0.84258(14) 0.0531(7) Uani 1 d . . .
N7 N 0.3494(4) 0.4517(3) 0.8591(3) 0.0866(14) Uani 1 d . . .
N8 N 0.4132(5) 0.4194(3) 0.8487(3) 0.1072(18) Uani 1 d . . .
N9 N 0.4755(6) 0.3873(5) 0.8413(5) 0.174(3) Uani 1 d . . .
N10 N 0.3435(3) 0.4868(2) 0.75417(18) 0.0610(10) Uani 1 d . . .
N11 N 0.4381(3) 0.5255(2) 0.76766(18) 0.0560(9) Uani 1 d . . .
N12 N 0.5054(3) 0.5479(2) 0.82975(17) 0.0583(10) Uani 1 d . . .
C301 C 0.1219(3) 0.4385(3) 0.7250(2) 0.0567(12) Uani 1 d . . .
C302 C 0.0654(3) 0.3626(3) 0.6852(2) 0.0605(12) Uani 1 d . . .
C303 C -0.0143(4) 0.3548(4) 0.6333(3) 0.0809(16) Uani 1 d . . .
H303 H -0.0551 0.3053 0.6049 0.097 Uiso 1 calc R . .
C304 C -0.0353(5) 0.4172(4) 0.6222(3) 0.0887(17) Uani 1 d . . .
C305 C 0.0262(4) 0.4910(4) 0.6637(3) 0.0799(16) Uani 1 d . . .
H305 H 0.0132 0.5332 0.6561 0.096 Uiso 1 calc R . .
C306 C 0.1059(4) 0.5030(3) 0.7156(2) 0.0621(12) Uani 1 d . . .
C307 C 0.1720(4) 0.5848(3) 0.7596(2) 0.0679(13) Uani 1 d . . .
H30A H 0.2381 0.5825 0.7601 0.081 Uiso 1 calc R . .
H30B H 0.1527 0.6189 0.7400 0.081 Uiso 1 calc R . .
C308 C 0.1697(4) 0.6202(2) 0.8310(2) 0.0585(12) Uani 1 d . . .
C309 C 0.0973(4) 0.6587(3) 0.8456(3) 0.0692(14) Uani 1 d . . .
H309 H 0.0513 0.6612 0.8113 0.083 Uiso 1 calc R . .
C310 C 0.0922(4) 0.6930(3) 0.9096(3) 0.0708(14) Uani 1 d . . .
C311 C 0.1619(4) 0.6880(3) 0.9591(3) 0.0744(15) Uani 1 d . . .
H311 H 0.1596 0.7124 1.0026 0.089 Uiso 1 calc R . .
C312 C 0.2355(3) 0.6489(3) 0.9486(2) 0.0601(12) Uani 1 d . . .
C313 C 0.2356(4) 0.6141(3) 0.8820(3) 0.0604(12) Uani 1 d . . .
C314 C 0.0873(4) 0.2911(3) 0.6939(3) 0.0716(14) Uani 1 d . . .
C315 C 0.1843(4) 0.2796(3) 0.6830(4) 0.104(2) Uani 1 d . . .
H31A H 0.1837 0.2775 0.6406 0.156 Uiso 1 calc R . .
H31B H 0.1949 0.2315 0.6832 0.156 Uiso 1 calc R . .
H31C H 0.2357 0.3226 0.7182 0.156 Uiso 1 calc R . .
C316 C 0.0104(5) 0.2154(3) 0.6421(3) 0.105(2) Uani 1 d . . .
H31D H 0.0061 0.2083 0.5978 0.157 Uiso 1 calc R . .
H31E H -0.0514 0.2191 0.6489 0.157 Uiso 1 calc R . .
H31F H 0.0288 0.1715 0.6472 0.157 Uiso 1 calc R . .
C317 C 0.0861(5) 0.2993(3) 0.7623(3) 0.0930(18) Uani 1 d . . .
H31G H 0.0968 0.2527 0.7656 0.140 Uiso 1 calc R . .
H31H H 0.0242 0.3069 0.7675 0.140 Uiso 1 calc R . .
H31I H 0.1364 0.3436 0.7968 0.140 Uiso 1 calc R . .
C318 C -0.1233(6) 0.4044(5) 0.5649(4) 0.143(3) Uani 1 d . . .
H31J H -0.1469 0.4512 0.5761 0.215 Uiso 1 calc R . .
H31K H -0.1734 0.3618 0.5571 0.215 Uiso 1 calc R . .
H31L H -0.1052 0.3921 0.5251 0.215 Uiso 1 calc R . .
C319 C 0.0142(5) 0.7348(3) 0.9253(3) 0.100(2) Uani 1 d . . .
H31M H -0.0309 0.7046 0.9352 0.151 Uiso 1 calc R . .
H31N H -0.0194 0.7414 0.8874 0.151 Uiso 1 calc R . .
H31O H 0.0429 0.7853 0.9633 0.151 Uiso 1 calc R . .
C320 C 0.3061(4) 0.6409(3) 1.0053(3) 0.0752(15) Uani 1 d . . .
C321 C 0.4123(4) 0.6606(4) 1.0091(3) 0.0970(19) Uani 1 d . . .
H32A H 0.4532 0.6598 1.0480 0.145 Uiso 1 calc R . .
H32B H 0.4286 0.7118 1.0119 0.145 Uiso 1 calc R . .
H32C H 0.4220 0.6226 0.9697 0.145 Uiso 1 calc R . .
C322 C 0.2781(5) 0.5575(4) 0.9961(3) 0.101(2) Uani 1 d . . .
H32D H 0.2848 0.5214 0.9548 0.151 Uiso 1 calc R . .
H32E H 0.2120 0.5459 0.9951 0.151 Uiso 1 calc R . .
H32F H 0.3199 0.5529 1.0326 0.151 Uiso 1 calc R . .
C323 C 0.3007(5) 0.6967(4) 1.0741(3) 0.110(2) Uani 1 d . . .
H32G H 0.3472 0.6919 1.1086 0.165 Uiso 1 calc R . .
H32H H 0.2366 0.6835 1.0761 0.165 Uiso 1 calc R . .
H32I H 0.3148 0.7497 1.0804 0.165 Uiso 1 calc R . .
C324 C 0.4699(3) 0.5314(2) 0.7209(2) 0.0491(10) Uani 1 d . . .
C325 C 0.4004(4) 0.5092(3) 0.6549(2) 0.0610(12) Uani 1 d . . .
C326 C 0.3396(5) 0.4111(4) 0.5428(3) 0.108(2) Uani 1 d . . .
H32J H 0.2776 0.3845 0.5396 0.161 Uiso 1 calc R . .
H32K H 0.3659 0.3751 0.5121 0.161 Uiso 1 calc R . .
H32L H 0.3319 0.4536 0.5320 0.161 Uiso 1 calc R . .
C327 C 0.5714(3) 0.5599(3) 0.7423(2) 0.0508(11) Uani 1 d . . .
C328 C 0.6193(4) 0.5846(3) 0.7030(3) 0.0616(12) Uani 1 d . . .
C329 C 0.7696(4) 0.6370(4) 0.6979(3) 0.0925(19) Uani 1 d . . .
H32M H 0.7837 0.5912 0.6674 0.139 Uiso 1 calc R . .
H32N H 0.8292 0.6744 0.7286 0.139 Uiso 1 calc R . .
H32O H 0.7325 0.6598 0.6733 0.139 Uiso 1 calc R . .
C401 C 0.6527(3) 0.7182(2) 0.9298(2) 0.0479(10) Uani 1 d . . .
C402 C 0.6448(3) 0.7911(3) 0.9342(2) 0.0553(11) Uani 1 d . . .
C403 C 0.6361(3) 0.8449(3) 0.9947(2) 0.0607(12) Uani 1 d . . .
H403 H 0.6312 0.8947 1.0001 0.073 Uiso 1 calc R . .
C404 C 0.6344(3) 0.8271(3) 1.0466(2) 0.0563(11) Uani 1 d . . .
C405 C 0.6431(3) 0.7536(3) 1.0391(2) 0.0533(11) Uani 1 d . . .
H405 H 0.6429 0.7413 1.0740 0.064 Uiso 1 calc R . .
C406 C 0.6520(3) 0.6979(3) 0.9809(2) 0.0488(10) Uani 1 d . . .
C407 C 0.6643(3) 0.6179(3) 0.9732(2) 0.0516(11) Uani 1 d . . .
H40A H 0.6604 0.6140 1.0131 0.062 Uiso 1 calc R . .
H40B H 0.6109 0.5782 0.9357 0.062 Uiso 1 calc R . .
C408 C 0.7583(3) 0.6010(2) 0.9623(2) 0.0490(10) Uani 1 d . . .
C409 C 0.8413(3) 0.6302(3) 1.0175(2) 0.0580(12) Uani 1 d . . .
H409 H 0.8374 0.6602 1.0598 0.070 Uiso 1 calc R . .
C410 C 0.9289(3) 0.6159(3) 1.0111(3) 0.0624(13) Uani 1 d . . .
C411 C 0.9325(4) 0.5667(3) 0.9486(3) 0.0667(14) Uani 1 d . . .
H411 H 0.9911 0.5543 0.9449 0.080 Uiso 1 calc R . .
C412 C 0.8518(3) 0.5347(3) 0.8905(2) 0.0569(12) Uani 1 d . . .
C413 C 0.7663(3) 0.5571(2) 0.8994(2) 0.0503(10) Uani 1 d . . .
C414 C 0.6461(5) 0.8140(3) 0.8778(2) 0.0741(15) Uani 1 d . . .
C420 C 0.8589(4) 0.4774(3) 0.8233(3) 0.0660(13) Uani 1 d . . .
C421 C 0.7912(4) 0.3975(3) 0.8004(3) 0.0814(16) Uani 1 d . . .
H42A H 0.8134 0.3775 0.8318 0.122 Uiso 1 calc R . .
H42B H 0.7917 0.3615 0.7570 0.122 Uiso 1 calc R . .
H42C H 0.7264 0.4035 0.7982 0.122 Uiso 1 calc R . .
C422 C 0.9627(4) 0.4658(3) 0.8286(3) 0.0858(17) Uani 1 d . . .
H42D H 1.0066 0.5152 0.8435 0.129 Uiso 1 calc R . .
H42E H 0.9641 0.4295 0.7855 0.129 Uiso 1 calc R . .
H42F H 0.9820 0.4456 0.8601 0.129 Uiso 1 calc R . .
C423 C 0.8304(5) 0.5062(4) 0.7697(3) 0.0938(19) Uani 1 d . . .
H42G H 0.7639 0.5096 0.7620 0.141 Uiso 1 calc R . .
H42H H 0.8380 0.4699 0.7288 0.141 Uiso 1 calc R . .
H42I H 0.8714 0.5569 0.7850 0.141 Uiso 1 calc R . .
C415 C 0.6457(5) 0.9006(3) 0.8996(3) 0.100(2) Uani 1 d . . .
H41A H 0.5858 0.9094 0.9080 0.150 Uiso 1 calc R . .
H41B H 0.6519 0.9138 0.8647 0.150 Uiso 1 calc R . .
H41C H 0.6991 0.9327 0.9397 0.150 Uiso 1 calc R . .
C416 C 0.5541(5) 0.7637(3) 0.8184(3) 0.101(2) Uani 1 d . . .
H41D H 0.5509 0.7093 0.8061 0.151 Uiso 1 calc R . .
H41E H 0.5558 0.7735 0.7811 0.151 Uiso 1 calc R . .
H41F H 0.4980 0.7769 0.8309 0.151 Uiso 1 calc R . .
C417 C 0.7374(5) 0.8013(3) 0.8578(3) 0.095(2) Uani 1 d . . .
H41G H 0.7939 0.8329 0.8959 0.143 Uiso 1 calc R . .
H41H H 0.7372 0.8160 0.8228 0.143 Uiso 1 calc R . .
H41I H 0.7387 0.7471 0.8421 0.143 Uiso 1 calc R . .
C418 C 0.6235(4) 0.8876(3) 1.1097(2) 0.0769(15) Uani 1 d . . .
H41J H 0.5834 0.8624 1.1263 0.115 Uiso 1 calc R . .
H41K H 0.5939 0.9253 1.1003 0.115 Uiso 1 calc R . .
H41L H 0.6863 0.9136 1.1429 0.115 Uiso 1 calc R . .
C419 C 1.0199(4) 0.6535(4) 1.0707(3) 0.0962(19) Uani 1 d . . .
H41M H 1.0482 0.7041 1.0761 0.144 Uiso 1 calc R . .
H41N H 1.0653 0.6211 1.0638 0.144 Uiso 1 calc R . .
H41O H 1.0040 0.6593 1.1102 0.144 Uiso 1 calc R . .
N1S N 0.9508(9) 0.9924(9) 0.9678(6) 0.141(4) Uani 0.50 d PDU A -1
C151 C 0.9086(10) 0.9931(10) 0.9192(7) 0.121(4) Uani 0.50 d PDU A -1
C152 C 0.8639(12) 0.9889(10) 0.8560(7) 0.111(4) Uani 0.50 d PDU A -1
H15A H 0.8892 0.9544 0.8235 0.167 Uiso 0.50 calc PR A -1
H15B H 0.8773 1.0402 0.8587 0.167 Uiso 0.50 calc PR A -1
H15C H 0.7950 0.9692 0.8430 0.167 Uiso 0.50 calc PR A -1
N2S N 0.8504(15) 1.0258(13) 0.8826(10) 0.121(5) Uani 0.35 d PDU B -2
C251 C 0.8136(15) 1.0758(13) 0.9059(12) 0.120(5) Uani 0.35 d PDU B -2
C252 C 0.7374(17) 1.1083(15) 0.9272(14) 0.130(5) Uani 0.35 d PDU B -2
H25A H 0.6757 1.0734 0.8974 0.195 Uiso 0.35 calc PR B -2
H25B H 0.7409 1.1581 0.9267 0.195 Uiso 0.35 calc PR B -2
H25C H 0.7444 1.1153 0.9718 0.195 Uiso 0.35 calc PR B -2
N3S N 0.6249(9) 1.1690(8) 1.0313(8) 0.119(4) Uani 0.45 d PDU C -3
C351 C 0.5928(10) 1.1058(8) 1.0187(9) 0.124(4) Uani 0.45 d PDU C -3
C352 C 0.5468(10) 1.0353(7) 1.0147(8) 0.113(4) Uani 0.45 d PDU C -3
H35A H 0.4942 1.0074 0.9734 0.170 Uiso 0.45 calc PR C -3
H35B H 0.5220 1.0464 1.0517 0.170 Uiso 0.45 calc PR C -3
H35C H 0.5927 1.0037 1.0164 0.170 Uiso 0.45 calc PR C -3
N4S N 0.648(2) 1.1331(17) 0.9818(18) 0.108(5) Uani 0.20 d PDU D -4
C451 C 0.697(3) 1.121(2) 0.9483(19) 0.116(6) Uani 0.20 d PDU D -4
C452 C 0.783(3) 1.115(3) 0.929(2) 0.123(6) Uani 0.20 d PDU D -4
H45A H 0.8387 1.1469 0.9679 0.184 Uiso 0.20 calc PR D -4
H45B H 0.7805 1.1337 0.8962 0.184 Uiso 0.20 calc PR D -4
H45C H 0.7872 1.0618 0.9111 0.184 Uiso 0.20 calc PR D -4

loop_
_atom_site_aniso_label
_atom_site_aniso_U_11
_atom_site_aniso_U_22
_atom_site_aniso_U_33
_atom_site_aniso_U_23
_atom_site_aniso_U_13
_atom_site_aniso_U_12
P1 0.0574(8) 0.0548(7) 0.0516(7) 0.0213(6) 0.0249(6) 0.0184(6)
P2 0.0576(7) 0.0437(6) 0.0512(7) 0.0149(5) 0.0201(6) 0.0151(5)
O1 0.0586(19) 0.0596(19) 0.0492(18) 0.0103(15) 0.0208(15) 0.0173(15)
O2 0.0568(19) 0.0616(19) 0.0537(18) 0.0317(15) 0.0249(15) 0.0215(15)
O3 0.077(2) 0.0478(19) 0.070(2) 0.0011(17) 0.0288(19) 0.0089(17)
O4 0.120(3) 0.072(2) 0.081(3) 0.031(2) 0.044(2) -0.001(2)
O5 0.058(2) 0.067(2) 0.093(3) 0.028(2) 0.0144(19) 0.0221(18)
O6 0.097(3) 0.057(2) 0.136(4) 0.039(2) 0.006(3) 0.020(2)
O7 0.0634(19) 0.0440(16) 0.0432(16) 0.0125(13) 0.0180(14) 0.0166(14)
O8 0.065(2) 0.059(2) 0.0478(18) 0.0177(15) 0.0214(15) 0.0096(16)
N1 0.090(3) 0.072(3) 0.089(3) 0.046(3) 0.052(3) 0.027(2)
N2 0.142(5) 0.109(4) 0.128(5) 0.064(4) 0.086(4) 0.029(4)
N3 0.302(12) 0.200(9) 0.252(10) 0.125(8) 0.221(10) 0.087(8)
N4 0.048(2) 0.054(2) 0.055(2) 0.0115(18) 0.0166(18) 0.0147(18)
N5 0.053(2) 0.054(2) 0.052(2) 0.0175(18) 0.0200(18) 0.0169(19)
N6 0.066(3) 0.037(2) 0.063(2) 0.0092(18) 0.020(2) 0.0097(18)
C101 0.055(3) 0.062(3) 0.047(3) 0.017(2) 0.022(2) 0.020(2)
C102 0.068(3) 0.063(3) 0.046(3) 0.021(2) 0.015(2) 0.028(3)
C103 0.082(4) 0.075(4) 0.049(3) 0.019(3) 0.027(3) 0.036(3)
C104 0.074(3) 0.087(4) 0.048(3) 0.027(3) 0.031(3) 0.038(3)
C105 0.077(3) 0.093(4) 0.056(3) 0.046(3) 0.029(3) 0.036(3)
C106 0.064(3) 0.069(3) 0.040(2) 0.023(2) 0.018(2) 0.025(3)
C107 0.066(3) 0.072(3) 0.053(3) 0.036(3) 0.021(2) 0.025(3)
C108 0.064(3) 0.056(3) 0.051(3) 0.024(2) 0.026(2) 0.023(2)
C109 0.079(4) 0.064(3) 0.064(3) 0.032(3) 0.035(3) 0.017(3)
C110 0.063(3) 0.072(3) 0.079(4) 0.030(3) 0.029(3) 0.012(3)
C111 0.061(3) 0.092(4) 0.063(3) 0.028(3) 0.019(3) 0.016(3)
C112 0.057(3) 0.066(3) 0.049(3) 0.022(2) 0.021(2) 0.018(2)
C113 0.056(3) 0.058(3) 0.046(3) 0.023(2) 0.023(2) 0.023(2)
C114 0.085(4) 0.061(3) 0.069(3) 0.023(3) 0.032(3) 0.025(3)
C115 0.153(6) 0.083(4) 0.107(5) 0.060(4) 0.037(5) 0.028(4)
C116 0.143(6) 0.063(4) 0.135(6) 0.007(4) 0.067(5) 0.022(4)
C117 0.080(4) 0.083(4) 0.149(6) 0.042(4) 0.033(4) 0.018(3)
C118 0.111(5) 0.117(5) 0.085(4) 0.048(4) 0.062(4) 0.056(4)
C119 0.105(5) 0.092(5) 0.122(6) 0.038(4) 0.042(4) -0.012(4)
C120 0.071(3) 0.085(4) 0.056(3) 0.037(3) 0.020(3) 0.024(3)
C121 0.136(6) 0.119(5) 0.074(4) 0.059(4) 0.047(4) 0.067(4)
C122 0.103(4) 0.104(5) 0.071(4) 0.044(3) 0.051(3) 0.037(4)
C123 0.112(5) 0.152(7) 0.060(4) 0.049(4) 0.000(4) -0.011(5)
C124 0.062(3) 0.044(3) 0.047(3) 0.013(2) 0.021(2) 0.018(2)
C125 0.062(3) 0.050(3) 0.056(3) 0.018(2) 0.018(2) 0.015(2)
C126 0.101(5) 0.040(3) 0.147(6) 0.000(3) 0.042(4) 0.015(3)
C127 0.056(3) 0.053(3) 0.053(3) 0.020(2) 0.021(2) 0.019(2)
C128 0.072(4) 0.048(3) 0.062(3) 0.012(2) 0.017(3) 0.023(3)
C129 0.083(4) 0.109(5) 0.126(6) 0.052(4) 0.024(4) 0.057(4)
C201 0.054(3) 0.039(2) 0.053(3) 0.013(2) 0.021(2) 0.011(2)
C202 0.070(3) 0.048(3) 0.055(3) 0.021(2) 0.022(2) 0.006(2)
C203 0.081(4) 0.060(3) 0.048(3) 0.017(2) 0.026(3) 0.009(3)
C204 0.064(3) 0.047(3) 0.058(3) 0.004(2) 0.026(2) 0.003(2)
C205 0.058(3) 0.044(3) 0.074(3) 0.020(2) 0.023(3) 0.012(2)
C206 0.050(3) 0.044(2) 0.050(3) 0.010(2) 0.019(2) 0.010(2)
C207 0.069(3) 0.051(3) 0.059(3) 0.024(2) 0.022(2) 0.022(2)
C208 0.068(3) 0.047(3) 0.054(3) 0.025(2) 0.018(2) 0.010(2)
C209 0.080(4) 0.049(3) 0.057(3) 0.028(2) 0.016(3) 0.013(3)
C210 0.066(3) 0.062(3) 0.065(3) 0.033(3) 0.019(3) 0.004(3)
C211 0.066(3) 0.088(4) 0.067(3) 0.047(3) 0.028(3) 0.016(3)
C212 0.067(3) 0.072(3) 0.054(3) 0.033(3) 0.023(3) 0.014(3)
C213 0.059(3) 0.053(3) 0.051(3) 0.023(2) 0.012(2) 0.003(2)
C214 0.121(5) 0.051(3) 0.057(3) 0.026(3) 0.033(3) 0.021(3)
C215 0.188(7) 0.058(4) 0.086(4) 0.033(3) 0.044(5) -0.004(4)
C216 0.179(7) 0.073(4) 0.066(4) 0.042(3) 0.047(4) 0.027(4)
C217 0.177(7) 0.093(5) 0.087(4) 0.054(4) 0.052(5) 0.078(5)
C218 0.087(4) 0.063(3) 0.066(3) 0.007(3) 0.033(3) 0.013(3)
C219 0.087(4) 0.076(4) 0.092(4) 0.035(3) 0.023(3) -0.004(3)
C220 0.081(4) 0.084(4) 0.061(3) 0.022(3) 0.037(3) 0.019(3)
C221 0.168(8) 0.097(5) 0.139(7) 0.039(5) 0.089(6) 0.061(5)
C222 0.171(8) 0.196(9) 0.050(4) 0.026(5) 0.035(5) 0.062(7)
C223 0.138(7) 0.152(8) 0.152(8) 0.011(6) 0.101(6) -0.001(6)
P3 0.0600(8) 0.0588(8) 0.0576(8) 0.0231(6) 0.0226(6) 0.0148(6)
P4 0.0529(7) 0.0504(7) 0.0446(6) 0.0177(5) 0.0202(5) 0.0131(5)
O9 0.0526(19) 0.062(2) 0.064(2) 0.0293(16) 0.0184(16) 0.0086(15)
O10 0.058(2) 0.0560(19) 0.068(2) 0.0127(16) 0.0262(17) 0.0076(16)
O11 0.077(2) 0.067(2) 0.0498(19) 0.0052(17) 0.0041(17) 0.0309(18)
O12 0.118(3) 0.080(3) 0.062(2) 0.012(2) 0.004(2) 0.055(3)
O13 0.070(2) 0.077(2) 0.067(2) 0.0388(19) 0.0300(19) 0.0143(18)
O14 0.102(3) 0.135(4) 0.064(2) 0.061(3) 0.019(2) 0.012(3)
O15 0.0604(18) 0.0449(16) 0.0414(16) 0.0130(13) 0.0232(14) 0.0091(14)
O16 0.0507(18) 0.0513(17) 0.0501(18) 0.0158(14) 0.0155(15) 0.0151(14)
N7 0.087(4) 0.098(4) 0.099(4) 0.062(3) 0.030(3) 0.039(3)
N8 0.109(5) 0.089(4) 0.116(5) 0.053(4) 0.007(4) 0.031(4)
N9 0.172(7) 0.148(7) 0.231(9) 0.108(7) 0.051(7) 0.093(6)
N10 0.043(2) 0.074(3) 0.054(2) 0.017(2) 0.0217(18) 0.0077(19)
N11 0.051(2) 0.063(2) 0.049(2) 0.0160(19) 0.0230(19) 0.0175(19)
N12 0.051(2) 0.072(3) 0.038(2) 0.0130(18) 0.0145(17) 0.0067(19)
C301 0.058(3) 0.064(3) 0.057(3) 0.029(3) 0.028(2) 0.018(2)
C302 0.057(3) 0.063(3) 0.062(3) 0.025(3) 0.025(3) 0.014(2)
C303 0.076(4) 0.079(4) 0.077(4) 0.032(3) 0.017(3) 0.009(3)
C304 0.091(4) 0.096(5) 0.070(4) 0.041(4) 0.010(3) 0.014(4)
C305 0.101(5) 0.080(4) 0.074(4) 0.043(3) 0.034(4) 0.033(4)
C306 0.070(3) 0.064(3) 0.060(3) 0.028(3) 0.032(3) 0.018(3)
C307 0.080(4) 0.065(3) 0.075(3) 0.040(3) 0.037(3) 0.019(3)
C308 0.076(3) 0.043(3) 0.067(3) 0.026(2) 0.040(3) 0.013(2)
C309 0.086(4) 0.048(3) 0.086(4) 0.035(3) 0.039(3) 0.014(3)
C310 0.080(4) 0.052(3) 0.094(4) 0.033(3) 0.049(3) 0.021(3)
C311 0.088(4) 0.046(3) 0.087(4) 0.016(3) 0.052(3) 0.014(3)
C312 0.066(3) 0.050(3) 0.066(3) 0.024(2) 0.033(3) 0.004(2)
C313 0.066(3) 0.047(3) 0.072(3) 0.023(2) 0.036(3) 0.012(2)
C314 0.076(4) 0.055(3) 0.083(4) 0.024(3) 0.036(3) 0.017(3)
C315 0.094(5) 0.073(4) 0.135(6) 0.027(4) 0.050(4) 0.037(3)
C316 0.117(5) 0.060(4) 0.108(5) 0.023(3) 0.023(4) 0.007(3)
C317 0.129(5) 0.073(4) 0.095(4) 0.048(3) 0.045(4) 0.029(4)
C318 0.126(6) 0.151(7) 0.118(6) 0.069(6) -0.028(5) 0.015(5)
C319 0.126(5) 0.081(4) 0.131(6) 0.052(4) 0.085(5) 0.053(4)
C320 0.074(4) 0.071(4) 0.074(4) 0.024(3) 0.034(3) 0.006(3)
C321 0.076(4) 0.113(5) 0.087(4) 0.040(4) 0.020(3) 0.001(4)
C322 0.125(5) 0.087(4) 0.093(5) 0.048(4) 0.037(4) 0.006(4)
C323 0.103(5) 0.127(6) 0.065(4) 0.012(4) 0.031(4) 0.011(4)
C324 0.053(3) 0.051(3) 0.040(2) 0.016(2) 0.015(2) 0.019(2)
C325 0.067(3) 0.053(3) 0.055(3) 0.015(2) 0.016(2) 0.030(3)
C326 0.106(5) 0.097(5) 0.065(4) 0.002(3) -0.009(3) 0.037(4)
C327 0.061(3) 0.056(3) 0.039(2) 0.020(2) 0.023(2) 0.018(2)
C328 0.073(4) 0.058(3) 0.055(3) 0.024(2) 0.023(3) 0.017(3)
C329 0.094(4) 0.109(5) 0.116(5) 0.073(4) 0.063(4) 0.027(4)
C401 0.049(3) 0.046(2) 0.042(2) 0.012(2) 0.017(2) 0.012(2)
C402 0.064(3) 0.054(3) 0.043(2) 0.015(2) 0.020(2) 0.014(2)
C403 0.075(3) 0.056(3) 0.049(3) 0.019(2) 0.018(2) 0.026(2)
C404 0.058(3) 0.062(3) 0.043(3) 0.016(2) 0.019(2) 0.014(2)
C405 0.052(3) 0.065(3) 0.039(2) 0.020(2) 0.018(2) 0.010(2)
C406 0.047(3) 0.056(3) 0.043(2) 0.022(2) 0.015(2) 0.010(2)
C407 0.055(3) 0.059(3) 0.046(2) 0.028(2) 0.019(2) 0.009(2)
C408 0.051(3) 0.050(3) 0.056(3) 0.032(2) 0.019(2) 0.011(2)
C409 0.066(3) 0.062(3) 0.056(3) 0.036(2) 0.020(2) 0.012(2)
C410 0.052(3) 0.075(3) 0.071(3) 0.048(3) 0.014(3) 0.009(2)
C411 0.054(3) 0.071(3) 0.095(4) 0.055(3) 0.026(3) 0.020(3)
C412 0.060(3) 0.050(3) 0.077(3) 0.038(3) 0.030(3) 0.017(2)
C413 0.052(3) 0.048(2) 0.058(3) 0.030(2) 0.022(2) 0.012(2)
C414 0.124(5) 0.049(3) 0.053(3) 0.022(2) 0.035(3) 0.029(3)
C420 0.074(3) 0.060(3) 0.077(3) 0.033(3) 0.034(3) 0.032(3)
C421 0.080(4) 0.066(3) 0.087(4) 0.024(3) 0.025(3) 0.024(3)
C422 0.078(4) 0.090(4) 0.110(5) 0.049(4) 0.052(4) 0.036(3)
C423 0.134(5) 0.111(5) 0.082(4) 0.061(4) 0.061(4) 0.068(4)
C415 0.177(7) 0.064(4) 0.072(4) 0.034(3) 0.051(4) 0.040(4)
C416 0.154(6) 0.078(4) 0.055(3) 0.027(3) 0.012(4) 0.030(4)
C417 0.149(6) 0.072(4) 0.101(5) 0.049(4) 0.079(4) 0.033(4)
C418 0.093(4) 0.079(4) 0.051(3) 0.018(3) 0.029(3) 0.026(3)
C419 0.068(4) 0.137(6) 0.089(4) 0.070(4) 0.006(3) 0.008(4)
N1S 0.119(9) 0.174(9) 0.118(9) 0.063(8) 0.040(6) 0.006(7)
C151 0.100(7) 0.137(8) 0.122(8) 0.065(7) 0.036(6) -0.007(6)
C152 0.097(7) 0.113(9) 0.123(9) 0.061(8) 0.031(6) -0.002(7)
N2S 0.101(7) 0.129(9) 0.121(9) 0.065(7) 0.017(6) -0.011(7)
C251 0.102(9) 0.109(9) 0.121(9) 0.061(8) -0.015(7) -0.001(7)
C252 0.112(10) 0.099(8) 0.131(9) 0.047(7) -0.022(8) -0.002(8)
N3S 0.095(7) 0.103(7) 0.149(9) 0.074(7) -0.007(6) 0.014(6)
C351 0.090(7) 0.105(7) 0.143(8) 0.045(8) -0.006(6) 0.037(6)
C352 0.091(8) 0.104(8) 0.128(9) 0.039(8) 0.023(7) 0.045(6)
N4S 0.092(8) 0.079(8) 0.138(9) 0.065(8) -0.016(7) 0.013(7)
C451 0.100(10) 0.084(8) 0.132(10) 0.053(8) -0.017(7) 0.002(8)
C452 0.103(10) 0.097(9) 0.126(10) 0.047(8) -0.019(8) 0.000(9)

loop_
_atom_type_symbol
_atom_type_description
_atom_type_scat_dispersion_real
_atom_type_scat_dispersion_imag
_atom_type_scat_source
C C 0.0033 0.0016 'International Tables Vol C Tables 4.2.6.8 and 6.1.1.4'
H H 0.0000 0.0000 'International Tables Vol C Tables 4.2.6.8 and 6.1.1.4'
O O 0.0106 0.0060 'International Tables Vol C Tables 4.2.6.8 and 6.1.1.4'
P P 0.1023 0.0942 'International Tables Vol C Tables 4.2.6.8 and 6.1.1.4'
N N 0.0061 0.0033 'International Tables Vol C Tables 4.2.6.8 and 6.1.1.4'

loop_
_geom_angle_atom_site_label_1
_geom_angle_atom_site_label_2
_geom_angle_atom_site_label_3
_geom_angle
O2 P1 N4 108.94(19)
O2 P1 O1 105.87(16)
N4 P1 O1 120.8(2)
O2 P1 N1 101.1(2)
N4 P1 N1 119.0(2)
O1 P1 N1 98.8(2)
O7 P2 O8 100.31(17)
O7 P2 N6 118.03(18)
O8 P2 N6 111.32(19)
O7 P2 C127 111.82(19)
O8 P2 C127 117.77(19)
N6 P2 C127 98.6(2)
C101 O1 P1 127.8(3)
C113 O2 P1 131.1(3)
C125 O3 C126 117.6(4)
C128 O5 C129 116.8(4)
C201 O7 P2 129.0(3)
C213 O8 P2 128.4(3)
N2 N1 P1 121.8(4)
N3 N2 N1 176.3(8)
N5 N4 P1 120.4(3)
C124 N5 N6 116.9(4)
C124 N5 N4 124.5(4)
N6 N5 N4 117.8(3)
N5 N6 P2 106.7(3)
C106 C101 C102 123.7(4)
C106 C101 O1 118.7(4)
C102 C101 O1 117.5(4)
C103 C102 C101 114.5(5)
C103 C102 C114 120.5(4)
C101 C102 C114 124.9(4)
C104 C103 C102 124.1(5)
C105 C104 C103 118.3(4)
C105 C104 C118 121.0(5)
C103 C104 C118 120.8(5)
C104 C105 C106 121.6(5)
C101 C106 C105 117.8(4)
C101 C106 C107 123.5(4)
C105 C106 C107 118.7(5)
C106 C107 C108 113.5(4)
C109 C108 C113 117.7(4)
C109 C108 C107 119.5(4)
C113 C108 C107 122.8(4)
C110 C109 C108 121.7(5)
C109 C110 C111 118.2(5)
C109 C110 C119 120.4(5)
C111 C110 C119 121.3(5)
C112 C111 C110 123.2(5)
C111 C112 C113 115.6(4)
C111 C112 C120 121.1(4)
C113 C112 C120 123.2(4)
C108 C113 C112 123.7(4)
C108 C113 O2 119.0(4)
C112 C113 O2 117.3(4)
C115 C114 C117 110.2(5)
C115 C114 C102 109.0(4)
C117 C114 C102 110.9(4)
C115 C114 C116 108.1(5)
C117 C114 C116 106.9(5)
C102 C114 C116 111.7(5)
C122 C120 C121 110.2(5)
C122 C120 C123 107.2(5)
C121 C120 C123 107.2(5)
C122 C120 C112 110.3(4)
C121 C120 C112 110.5(4)
C123 C120 C112 111.4(5)
N5 C124 C127 114.0(4)
N5 C124 C125 121.6(4)
C127 C124 C125 124.3(4)
O4 C125 O3 124.7(5)
O4 C125 C124 125.0(4)
O3 C125 C124 110.2(4)
C124 C127 C128 122.9(4)
C124 C127 P2 103.6(3)
C128 C127 P2 131.8(4)
O6 C128 O5 121.1(5)
O6 C128 C127 125.7(5)
O5 C128 C127 113.2(4)
C206 C201 C202 123.8(4)
C206 C201 O7 117.0(4)
C202 C201 O7 118.8(4)
C203 C202 C201 114.5(4)
C203 C202 C214 122.3(4)
C201 C202 C214 123.2(4)
C204 C203 C202 124.7(4)
C205 C204 C203 117.4(4)
C205 C204 C218 122.2(5)
C203 C204 C218 120.4(5)
C204 C205 C206 121.5(4)
C201 C206 C205 118.0(4)
C201 C206 C207 121.5(4)
C205 C206 C207 120.6(4)
C208 C207 C206 112.9(4)
C209 C208 C213 117.1(4)
C209 C208 C207 118.9(4)
C213 C208 C207 124.0(4)
C208 C209 C210 122.6(5)
C211 C210 C209 117.7(5)
C211 C210 C219 121.9(5)
C209 C210 C219 120.3(5)
C210 C211 C212 123.2(5)
C213 C212 C211 115.1(5)
C213 C212 C220 125.7(5)
C211 C212 C220 119.1(4)
C208 C213 C212 123.7(4)
C208 C213 O8 119.0(4)
C212 C213 O8 117.2(4)
C202 C214 C215 109.3(5)
C202 C214 C217 110.7(4)
C215 C214 C217 111.4(5)
C202 C214 C216 111.2(4)
C215 C214 C216 107.5(5)
C217 C214 C216 106.8(5)
C222 C220 C221 109.8(6)
C222 C220 C212 110.2(5)
C221 C220 C212 111.0(4)
C222 C220 C223 108.8(6)
C221 C220 C223 105.0(6)
C212 C220 C223 111.8(5)
N10 P3 O9 108.7(2)
N10 P3 O10 120.3(2)
O9 P3 O10 107.13(18)
N10 P3 N7 117.9(2)
O9 P3 N7 100.8(2)
O10 P3 N7 99.9(2)
O15 P4 O16 101.14(16)
O15 P4 N12 117.54(17)
O16 P4 N12 111.00(19)
O15 P4 C327 112.13(19)
O16 P4 C327 117.51(18)
N12 P4 C327 98.4(2)
C301 O9 P3 131.4(3)
C313 O10 P3 128.7(3)
C325 O11 C326 117.3(4)
C328 O13 C329 116.2(4)
C401 O15 P4 129.5(3)
C413 O16 P4 128.0(3)
N8 N7 P3 119.8(5)
N9 N8 N7 176.6(8)
N11 N10 P3 120.0(3)
C324 N11 N12 118.1(4)
C324 N11 N10 122.3(4)
N12 N11 N10 118.9(3)
N11 N12 P4 105.8(3)
C306 C301 C302 125.2(5)
C306 C301 O9 118.8(4)
C302 C301 O9 115.8(4)
C301 C302 C303 114.4(5)
C301 C302 C314 124.5(5)
C303 C302 C314 121.0(5)
C304 C303 C302 123.1(5)
C303 C304 C305 118.8(5)
C303 C304 C318 120.2(6)
C305 C304 C318 121.0(6)
C306 C305 C304 121.3(5)
C305 C306 C301 117.2(5)
C305 C306 C307 119.7(5)
C301 C306 C307 123.1(5)
C308 C307 C306 113.6(4)
C313 C308 C309 118.7(4)
C313 C308 C307 122.7(4)
C309 C308 C307 118.6(5)
C310 C309 C308 121.4(5)
C309 C310 C311 117.6(5)
C309 C310 C319 121.3(6)
C311 C310 C319 121.1(5)
C310 C311 C312 124.7(5)
C311 C312 C313 114.8(5)
C311 C312 C320 121.7(5)
C313 C312 C320 123.4(4)
C308 C313 C312 122.7(4)
C308 C313 O10 119.4(4)
C312 C313 O10 117.7(5)
C315 C314 C317 111.8(5)
C315 C314 C302 109.2(4)
C317 C314 C302 111.2(4)
C315 C314 C316 106.8(5)
C317 C314 C316 105.8(5)
C302 C314 C316 111.9(5)
C322 C320 C321 109.7(5)
C322 C320 C312 109.1(5)
C321 C320 C312 113.4(4)
C322 C320 C323 107.5(5)
C321 C320 C323 105.8(5)
C312 C320 C323 111.3(5)
N11 C324 C327 113.0(4)
N11 C324 C325 119.6(4)
C327 C324 C325 127.5(4)
O12 C325 O11 125.5(4)
O12 C325 C324 123.8(4)
O11 C325 C324 110.7(4)
C324 C327 C328 121.7(4)
C324 C327 P4 104.7(3)
C328 C327 P4 132.1(4)
O14 C328 O13 123.8(5)
O14 C328 C327 124.2(5)
O13 C328 C327 112.0(4)
C402 C401 C406 123.5(4)
C402 C401 O15 118.8(4)
C406 C401 O15 117.5(4)
C401 C402 C403 115.5(4)
C401 C402 C414 123.7(4)
C403 C402 C414 120.8(4)
C404 C403 C402 122.9(4)
C405 C404 C403 118.5(4)
C405 C404 C418 121.6(4)
C403 C404 C418 119.9(4)
C404 C405 C406 121.6(4)
C405 C406 C401 117.9(4)
C405 C406 C407 121.7(4)
C401 C406 C407 120.4(4)
C408 C407 C406 114.1(3)
C409 C408 C413 118.2(4)
C409 C408 C407 118.6(4)
C413 C408 C407 123.2(4)
C410 C409 C408 121.6(5)
C409 C410 C411 118.6(5)
C409 C410 C419 120.9(5)
C411 C410 C419 120.5(5)
C410 C411 C412 123.1(5)
C413 C412 C411 115.5(4)
C413 C412 C420 123.8(4)
C411 C412 C420 120.7(4)
C408 C413 C412 122.6(4)
C408 C413 O16 119.0(4)
C412 C413 O16 118.2(4)
C417 C414 C416 111.2(5)
C417 C414 C415 107.3(5)
C416 C414 C415 108.4(5)
C417 C414 C402 110.6(4)
C416 C414 C402 107.7(4)
C415 C414 C402 111.7(4)
C412 C420 C421 108.2(4)
C412 C420 C422 112.1(4)
C421 C420 C422 107.9(4)
C412 C420 C423 111.7(4)
C421 C420 C423 109.9(5)
C422 C420 C423 106.9(4)
N1S C151 C152 173(2)
N2S C251 C252 155(2)
N3S C351 C352 168(2)
N4S C451 C452 159(3)

loop_
_geom_bond_atom_site_label_1
_geom_bond_atom_site_label_2
_geom_bond_distance
P1 O2 1.538(3)
P1 N4 1.541(4)
P1 O1 1.563(3)
P1 N1 1.664(4)
P2 O7 1.583(3)
P2 O8 1.586(3)
P2 N6 1.599(4)
P2 C127 1.720(5)
O1 C101 1.429(5)
O2 C113 1.429(5)
O3 C125 1.313(5)
O3 C126 1.465(6)
O4 C125 1.188(5)
O5 C128 1.331(6)
O5 C129 1.450(6)
O6 C128 1.225(6)
O7 C201 1.401(5)
O8 C213 1.412(5)
N1 N2 1.192(6)
N2 N3 1.117(7)
N4 N5 1.394(5)
N5 C124 1.312(5)
N5 N6 1.387(5)
C101 C106 1.378(6)
C101 C102 1.401(6)
C102 C103 1.399(6)
C102 C114 1.536(7)
C103 C104 1.381(7)
C104 C105 1.361(7)
C104 C118 1.517(6)
C105 C106 1.401(6)
C106 C107 1.508(6)
C107 C108 1.509(6)
C108 C109 1.380(6)
C108 C113 1.381(6)
C109 C110 1.376(7)
C110 C111 1.390(7)
C110 C119 1.515(7)
C111 C112 1.380(7)
C112 C113 1.395(6)
C112 C120 1.549(6)
C114 C115 1.503(8)
C114 C117 1.533(7)
C114 C116 1.538(7)
C120 C122 1.519(7)
C120 C121 1.530(7)
C120 C123 1.533(7)
C124 C127 1.412(6)
C124 C125 1.496(6)
C127 C128 1.424(6)
C201 C206 1.382(6)
C201 C202 1.395(6)
C202 C203 1.391(6)
C202 C214 1.520(7)
C203 C204 1.390(7)
C204 C205 1.369(7)
C204 C218 1.491(6)
C205 C206 1.401(6)
C206 C207 1.508(6)
C207 C208 1.503(6)
C208 C209 1.375(6)
C208 C213 1.382(6)
C209 C210 1.378(7)
C210 C211 1.371(7)
C210 C219 1.510(7)
C211 C212 1.402(7)
C212 C213 1.393(6)
C212 C220 1.523(7)
C214 C215 1.536(8)
C214 C217 1.541(8)
C214 C216 1.548(7)
C220 C222 1.493(8)
C220 C221 1.514(9)
C220 C223 1.534(8)
P3 N10 1.544(4)
P3 O9 1.546(3)
P3 O10 1.547(3)
P3 N7 1.676(5)
P4 O15 1.581(3)
P4 O16 1.584(3)
P4 N12 1.612(4)
P4 C327 1.712(4)
O9 C301 1.419(5)
O10 C313 1.421(5)
O11 C325 1.307(5)
O11 C326 1.453(6)
O12 C325 1.189(5)
O13 C328 1.334(6)
O13 C329 1.448(5)
O14 C328 1.198(6)
O15 C401 1.395(5)
O16 C413 1.407(5)
N7 N8 1.196(7)
N8 N9 1.166(8)
N10 N11 1.390(5)
N11 C324 1.313(5)
N11 N12 1.389(5)
C301 C306 1.385(6)
C301 C302 1.387(6)
C302 C303 1.401(7)
C302 C314 1.530(7)
C303 C304 1.380(8)
C304 C305 1.388(8)
C304 C318 1.521(8)
C305 C306 1.375(7)
C306 C307 1.522(7)
C307 C308 1.515(6)
C308 C313 1.387(7)
C308 C309 1.389(6)
C309 C310 1.376(7)
C310 C311 1.382(8)
C310 C319 1.501(7)
C311 C312 1.394(7)
C312 C313 1.404(6)
C312 C320 1.536(7)
C314 C315 1.525(7)
C314 C317 1.527(7)
C314 C316 1.539(7)
C320 C322 1.525(8)
C320 C321 1.529(7)
C320 C323 1.539(7)
C324 C327 1.409(6)
C324 C325 1.471(6)
C327 C328 1.458(6)
C401 C402 1.388(6)
C401 C406 1.391(6)
C402 C403 1.405(6)
C402 C414 1.542(6)
C403 C404 1.381(6)
C404 C405 1.380(6)
C404 C418 1.507(6)
C405 C406 1.381(6)
C406 C407 1.515(6)
C407 C408 1.505(6)
C408 C409 1.388(6)
C408 C413 1.392(6)
C409 C410 1.369(6)
C410 C411 1.383(7)
C410 C419 1.506(7)
C411 C412 1.402(7)
C412 C413 1.402(6)
C412 C420 1.528(7)
C414 C417 1.527(7)
C414 C416 1.534(8)
C414 C415 1.535(7)
C420 C421 1.539(7)
C420 C422 1.541(7)
C420 C423 1.544(7)
N1S C151 1.151(9)
C151 C152 1.413(10)
N2S C251 1.156(9)
C251 C252 1.432(10)
N3S C351 1.140(9)
C351 C352 1.405(9)
N4S C451 1.147(10)
C451 C452 1.433(10)
